data_2214154
loop_
_publ_author_name
'S. Natarajan'
'S. A. Martin Britto Dhas'
'J. Suresh'
'S. Athimoolam'

_publ_section_title
;
 Poly[aquadi-\m-hippurato-potassium(I)]
;
_journal_coeditor_code DN2185
_journal_issue 7
_journal_name_full 'Acta Crystallographica Section E'
_journal_page_first m1941
_journal_page_last m1941
_journal_paper_doi 10.1107/S1600536807028796
_journal_volume 63
_journal_year 2007
_chemical_formula_iupac '[K (C9 H8 N2 O3)2 (H2 O)]'
_chemical_formula_moiety 'C18 H18 K N2 O7'
_chemical_formula_sum 'C18 H18 K N2 O7'
_chemical_formula_weight 413.44
_chemical_name_common Poly[bis(hippurato-O)-aqua-potassium(i)]
_chemical_name_systematic
;
Poly[aquadi-\m-hippurato-potassium(I)]
;
_space_group_IT_number 2
_symmetry_cell_setting triclinic
_symmetry_space_group_name_Hall '-P 1'
_symmetry_space_group_name_H-M 'P -1'
_atom_sites_solution_hydrogens geom
_atom_sites_solution_primary direct
_atom_sites_solution_secondary difmap
_audit_creation_method SHELXTL/PC
_cell_angle_alpha 92.59(4)
_cell_angle_beta 91.45(3)
_cell_angle_gamma 101.33(5)
_cell_formula_units_Z 2
_cell_length_a 4.867(3)
_cell_length_b 9.921(7)
_cell_length_c 20.076(9)
_cell_measurement_reflns_used 25
_cell_measurement_temperature 293(2)
_cell_measurement_theta_max 13.87
_cell_measurement_theta_min 9.83
_cell_volume 948.9(10)
_computing_cell_refinement 'CAD-4 EXPRESS'
_computing_data_collection 'CAD-4 EXPRESS (Enraf--Nonius, 1994)'
_computing_data_reduction 'XCAD4 (Harms & Wocadlo, 1995)'
_computing_molecular_graphics
;
ORTEP-3 (Farrugia, 1997) and PLATON (Spek, 2003)
;
_computing_publication_material SHELXTL/PC
_computing_structure_refinement SHELXTL/PC
_computing_structure_solution 'SHELXTL/PC (Bruker, 2000)'
_diffrn_ambient_temperature 293(2)
_diffrn_measured_fraction_theta_full 0.999
_diffrn_measured_fraction_theta_max 0.999
_diffrn_measurement_device_type 'Nonius MACH-3'
_diffrn_measurement_method \w-2\q
_diffrn_radiation_monochromator graphite
_diffrn_radiation_source 'fine-focus sealed tube'
_diffrn_radiation_type MoK\a
_diffrn_radiation_wavelength 0.71073
_diffrn_reflns_av_R_equivalents 0.0404
_diffrn_reflns_av_sigmaI/netI 0.0662
_diffrn_reflns_limit_h_max 5
_diffrn_reflns_limit_h_min -1
_diffrn_reflns_limit_k_max 11
_diffrn_reflns_limit_k_min -11
_diffrn_reflns_limit_l_max 23
_diffrn_reflns_limit_l_min -23
_diffrn_reflns_number 4593
_diffrn_reflns_theta_full 25.00
_diffrn_reflns_theta_max 25.00
_diffrn_reflns_theta_min 2.03
_diffrn_standards_decay_% 0
_diffrn_standards_interval_time 60
_diffrn_standards_number 3
_exptl_absorpt_coefficient_mu 0.324
_exptl_absorpt_correction_T_max 0.9554
_exptl_absorpt_correction_T_min 0.9256
_exptl_absorpt_correction_type psi-scan
_exptl_absorpt_process_details '(North <i>et al.</i>,  1968)'
_exptl_crystal_colour colourless
_exptl_crystal_density_diffrn 1.447
_exptl_crystal_density_method 'not measured'
_exptl_crystal_description block
_exptl_crystal_F_000 430
_exptl_crystal_size_max 0.21
_exptl_crystal_size_mid 0.18
_exptl_crystal_size_min 0.16
_refine_diff_density_max 0.759
_refine_diff_density_min -0.636
_refine_ls_extinction_method none
_refine_ls_goodness_of_fit_ref 1.079
_refine_ls_hydrogen_treatment mixed
_refine_ls_matrix_type full
_refine_ls_number_parameters 333
_refine_ls_number_reflns 3327
_refine_ls_number_restraints 0
_refine_ls_restrained_S_all 1.079
_refine_ls_R_factor_all 0.1282
_refine_ls_R_factor_gt 0.0737
_refine_ls_shift/su_max 0.001
_refine_ls_shift/su_mean 0.000
_refine_ls_structure_factor_coef Fsqd
_refine_ls_weighting_details 'calc w=1/[\s^2^(Fo^2^)+(0.1591P)^2^+0.3972P] where P=(Fo^2^+2Fc^2^)/3'
_refine_ls_weighting_scheme calc
_refine_ls_wR_factor_gt 0.2109
_refine_ls_wR_factor_ref 0.2477
_reflns_number_gt 2044
_reflns_number_total 3327
_reflns_threshold_expression I>2\s(I)
_cod_data_source_file dn2185.cif
_cod_data_source_block I
_cod_database_code 2214154
_cod_database_fobs_code 2214154

loop_
_symmetry_equiv_pos_as_xyz
'x, y, z'
'-x, -y, -z'

loop_
_atom_site_type_symbol
_atom_site_label
_atom_site_fract_x
_atom_site_fract_y
_atom_site_fract_z
_atom_site_U_iso_or_equiv
_atom_site_adp_type
_atom_site_calc_flag
_atom_site_refinement_flags
_atom_site_occupancy
_atom_site_disorder_assembly
_atom_site_disorder_group
O O11 0.3738(7) 0.5273(4) 0.04916(17) 0.0452(9) Uani d . 1 . .
K K -0.0752(2) 0.30691(11) 0.02817(6) 0.0440(4) Uani d . 1 . .
O O12 0.7805(8) 0.6516(4) 0.08733(19) 0.0550(10) Uani d . 1 . .
C C11 0.5384(10) 0.6037(5) 0.0949(2) 0.0374(11) Uani d . 1 . .
C C12 0.3837(12) 0.6258(7) 0.1571(3) 0.0573(16) Uani d . 1 B .
H H11A 0.2376 0.6755 0.1458 0.069 Uiso calc R 1 . .
H H11B 0.2925 0.5365 0.1715 0.069 Uiso calc R 1 . .
C C13 0.6991(12) 0.6366(5) 0.2522(3) 0.0443(12) Uani d . 1 B .
C C14 0.8172(11) 0.7091(5) 0.3171(2) 0.0408(12) Uani d . 1 . .
C C17 1.0128(16) 0.8194(8) 0.4422(3) 0.0713(19) Uani d . 1 . .
H H17 1.0911 0.8632 0.4821 0.086 Uiso calc R 1 A 1
C C15 1.039(3) 0.6699(14) 0.3482(7) 0.058(3) Uani d P 0.55 B 1
H H15 1.1311 0.6080 0.3264 0.069 Uiso calc PR 0.55 B 1
C C16 1.127(4) 0.7209(18) 0.4112(8) 0.071(4) Uani d P 0.55 B 1
H H16 1.2677 0.6872 0.4332 0.086 Uiso calc PR 0.55 B 1
C C18 0.783(3) 0.8527(17) 0.4138(7) 0.082(4) Uani d P 0.55 B 1
H H18 0.6846 0.9093 0.4375 0.098 Uiso calc PR 0.55 B 1
C C19 0.691(3) 0.8039(13) 0.3502(6) 0.059(3) Uani d P 0.55 B 1
H H19 0.5443 0.8352 0.3295 0.071 Uiso calc PR 0.55 B 1
C C15' 0.888(3) 0.6268(13) 0.3685(7) 0.046(3) Uani d P 0.45 B 2
H H15' 0.8617 0.5318 0.3611 0.055 Uiso calc PR 0.45 B 2
C C16' 0.998(4) 0.687(2) 0.4299(9) 0.060(5) Uani d P 0.45 B 2
H H16' 1.0595 0.6345 0.4620 0.072 Uiso calc PR 0.45 B 2
C C18' 0.965(3) 0.9073(14) 0.3899(6) 0.047(3) Uani d P 0.45 B 2
H H18' 1.0088 1.0026 0.3967 0.057 Uiso calc PR 0.45 B 2
C C19' 0.853(3) 0.8465(12) 0.3287(6) 0.037(3) Uani d P 0.45 B 2
H H19' 0.8016 0.9009 0.2958 0.045 Uiso calc PR 0.45 B 2
N N11 0.5499(10) 0.6994(5) 0.2126(2) 0.0489(11) Uani d . 1 . .
H H11 0.5518 0.7856 0.2200 0.059 Uiso calc R 1 B .
O O13 0.7350(11) 0.5198(4) 0.2387(2) 0.0720(13) Uani d . 1 . .
O O21 -0.3007(8) 0.0504(4) -0.03381(19) 0.0494(10) Uani d . 1 . .
C C21 -0.2419(11) -0.0434(5) -0.0744(2) 0.0387(11) Uani d . 1 . .
O O22 -0.3492(8) -0.1653(4) -0.07225(18) 0.0471(9) Uani d . 1 . .
C C22 -0.0232(11) 0.0059(5) -0.1245(3) 0.0459(13) Uani d . 1 D .
H H22A -0.0269 0.1008 -0.1336 0.055 Uiso calc R 1 . .
H H22B 0.1609 0.0031 -0.1056 0.055 Uiso calc R 1 . .
C C23 -0.2591(11) -0.0581(6) -0.2308(3) 0.0443(12) Uani d . 1 D .
C C24 -0.3003(11) -0.1504(6) -0.2926(3) 0.0464(13) Uani d . 1 . .
C C27 -0.3959(17) -0.3087(9) -0.4102(4) 0.079(2) Uani d . 1 . .
H H27 -0.4215 -0.3643 -0.4493 0.095 Uiso calc R 1 C 1
C C25 -0.357(3) -0.0844(16) -0.3550(6) 0.075(4) Uani d P 0.55 D 1
H H25 -0.3585 0.0091 -0.3553 0.090 Uiso calc PR 0.55 D 1
C C26 -0.407(4) -0.1681(19) -0.4129(7) 0.086(4) Uani d P 0.55 D 1
H H26 -0.4479 -0.1319 -0.4531 0.103 Uiso calc PR 0.55 D 1
C C28 -0.350(3) -0.3623(17) -0.3534(8) 0.078(4) Uani d P 0.55 D 1
H H28 -0.3536 -0.4563 -0.3523 0.093 Uiso calc PR 0.55 D 1
C C29 -0.296(3) -0.2807(13) -0.2954(6) 0.060(3) Uani d P 0.55 D 1
H H29 -0.2556 -0.3211 -0.2564 0.072 Uiso calc PR 0.55 D 1
C C25' -0.544(3) -0.1608(13) -0.3305(6) 0.047(3) Uani d P 0.45 D 2
H H25' -0.6790 -0.1126 -0.3161 0.056 Uiso calc PR 0.45 D 2
C C26' -0.593(3) -0.2394(16) -0.3883(7) 0.059(4) Uani d P 0.45 D 2
H H26' -0.7599 -0.2457 -0.4127 0.070 Uiso calc PR 0.45 D 2
C C28' -0.160(4) -0.3163(16) -0.3699(7) 0.061(4) Uani d P 0.45 D 2
H H28' -0.0377 -0.3735 -0.3824 0.073 Uiso calc PR 0.45 D 2
C C29' -0.115(3) -0.2356(13) -0.3106(6) 0.046(3) Uani d P 0.45 D 2
H H29' 0.0401 -0.2383 -0.2829 0.055 Uiso calc PR 0.45 D 2
N N21 -0.0693(9) -0.0768(5) -0.1859(2) 0.0454(11) Uani d . 1 . .
H H21 0.0280 -0.1391 -0.1935 0.055 Uiso calc R 1 D .
O O23 -0.3999(10) 0.0312(5) -0.2215(2) 0.0738(14) Uani d . 1 . .
O O1W -0.2285(11) 0.2994(5) 0.1596(2) 0.0539(11) Uani d . 1 . .
H H1W -0.386(14) 0.260(6) 0.143(3) 0.050(18) Uiso d . 1 . .
H H2W -0.203(15) 0.372(7) 0.180(3) 0.06(2) Uiso d . 1 . .

loop_
_atom_site_aniso_label
_atom_site_aniso_U_11
_atom_site_aniso_U_22
_atom_site_aniso_U_33
_atom_site_aniso_U_12
_atom_site_aniso_U_13
_atom_site_aniso_U_23
O11 0.039(2) 0.050(2) 0.045(2) 0.0106(16) -0.0056(16) -0.0148(16)
K 0.0432(7) 0.0403(6) 0.0494(7) 0.0102(5) -0.0011(5) 0.0050(5)
O12 0.037(2) 0.079(3) 0.045(2) 0.0051(19) -0.0012(17) -0.0068(19)
C11 0.034(3) 0.038(3) 0.041(3) 0.011(2) -0.001(2) 0.002(2)
C12 0.044(3) 0.082(4) 0.044(3) 0.017(3) -0.003(3) -0.021(3)
C13 0.048(3) 0.043(3) 0.043(3) 0.013(2) 0.006(2) -0.007(2)
C14 0.042(3) 0.042(3) 0.040(3) 0.012(2) 0.003(2) 0.001(2)
C17 0.076(5) 0.091(5) 0.047(4) 0.021(4) -0.014(3) -0.016(3)
C15 0.041(7) 0.076(9) 0.059(8) 0.023(6) -0.003(6) -0.003(6)
C16 0.080(12) 0.087(12) 0.055(10) 0.034(10) -0.012(8) 0.025(8)
C18 0.081(10) 0.102(11) 0.066(9) 0.040(9) -0.023(8) -0.038(8)
C19 0.070(9) 0.065(7) 0.048(7) 0.029(7) -0.012(6) -0.014(6)
C15' 0.052(9) 0.039(7) 0.054(8) 0.023(6) 0.014(7) 0.012(6)
C16' 0.068(12) 0.072(12) 0.037(9) 0.005(9) -0.011(8) 0.019(8)
C18' 0.055(8) 0.045(7) 0.043(7) 0.011(6) 0.002(6) -0.004(5)
C19' 0.027(6) 0.047(7) 0.036(6) 0.001(5) 0.010(5) 0.009(5)
N11 0.051(3) 0.058(3) 0.039(2) 0.018(2) -0.006(2) -0.013(2)
O13 0.101(4) 0.050(2) 0.070(3) 0.032(2) -0.006(3) -0.020(2)
O21 0.047(2) 0.0400(19) 0.060(2) 0.0088(16) 0.0071(18) -0.0132(17)
C21 0.038(3) 0.034(3) 0.044(3) 0.013(2) -0.009(2) -0.006(2)
O22 0.046(2) 0.040(2) 0.057(2) 0.0112(16) 0.0036(17) -0.0016(16)
C22 0.042(3) 0.044(3) 0.052(3) 0.011(2) -0.003(2) -0.003(2)
C23 0.031(3) 0.054(3) 0.050(3) 0.014(2) 0.003(2) 0.003(2)
C24 0.038(3) 0.059(3) 0.046(3) 0.019(2) 0.001(2) 0.000(2)
C27 0.083(6) 0.100(6) 0.048(4) 0.007(4) 0.002(4) -0.017(4)
C25 0.088(10) 0.096(10) 0.057(7) 0.052(9) 0.004(7) 0.019(7)
C26 0.102(12) 0.112(12) 0.051(8) 0.039(10) -0.005(8) 0.004(8)
C28 0.060(9) 0.085(10) 0.092(11) 0.027(8) 0.010(8) -0.018(8)
C29 0.053(8) 0.066(8) 0.059(7) 0.009(6) -0.001(6) -0.006(6)
C25' 0.038(7) 0.056(7) 0.048(7) 0.008(6) 0.000(6) 0.012(6)
C26' 0.049(8) 0.081(10) 0.042(7) 0.006(8) -0.009(6) 0.001(7)
C28' 0.073(11) 0.065(9) 0.051(8) 0.028(8) 0.012(8) -0.006(6)
C29' 0.046(8) 0.046(7) 0.052(7) 0.023(6) 0.008(6) 0.001(5)
N21 0.047(3) 0.053(3) 0.043(2) 0.027(2) -0.001(2) -0.0044(19)
O23 0.071(3) 0.084(3) 0.081(3) 0.057(3) -0.017(2) -0.016(2)
O1W 0.057(3) 0.049(2) 0.059(3) 0.023(2) -0.005(2) -0.014(2)

loop_
_atom_type_symbol
_atom_type_description
_atom_type_scat_dispersion_real
_atom_type_scat_dispersion_imag
_atom_type_scat_source
C C 0.0033 0.0016 'International Tables Vol C Tables 4.2.6.8 and 6.1.1.4'
K K 0.2009 0.2494 'International Tables Vol C Tables 4.2.6.8 and 6.1.1.4'
N N 0.0061 0.0033 'International Tables Vol C Tables 4.2.6.8 and 6.1.1.4'
O O 0.0106 0.0060 'International Tables Vol C Tables 4.2.6.8 and 6.1.1.4'
H H 0.0000 0.0000 'International Tables Vol C Tables 4.2.6.8 and 6.1.1.4'

loop_
_geom_angle_atom_site_label_1
_geom_angle_atom_site_label_2
_geom_angle_atom_site_label_3
_geom_angle_site_symmetry_1
_geom_angle_site_symmetry_3
_geom_angle
C11 O11 K . . 144.3(3)
C11 O11 K . 2_565 110.7(3)
K O11 K . 2_565 89.34(12)
O1W K O12 . 2_665 164.17(14)
O1W K O11 . . 95.43(14)
O12 K O11 2_665 . 70.21(12)
O1W K O21 . . 107.51(14)
O12 K O21 2_665 . 83.98(13)
O11 K O21 . . 149.38(12)
O1W K O22 . 2 84.39(13)
O12 K O22 2_665 2 86.46(13)
O11 K O22 . 2 79.86(12)
O21 K O22 . 2 82.44(12)
O1W K O11 . 2_565 112.56(12)
O12 K O11 2_665 2_565 75.28(12)
O11 K O11 . 2_565 90.66(12)
O21 K O11 . 2_565 98.65(12)
O22 K O11 2 2_565 161.45(11)
O1W K O22 . 2_455 56.41(14)
O12 K O22 2_665 2_455 139.33(11)
O11 K O22 . 2_455 146.83(11)
O21 K O22 . 2_455 63.43(11)
O22 K O22 2 2_455 110.86(13)
O11 K O22 2_565 2_455 85.76(12)
O1W K C21 . 2 81.76(13)
O12 K C21 2_665 2 93.85(14)
O11 K C21 . 2 99.65(13)
O21 K C21 . 2 65.03(12)
O22 K C21 2 2 19.81(11)
O11 K C21 2_565 2 161.63(11)
O22 K C21 2_455 2 93.55(13)
O1W K K . 2_565 110.10(11)
O12 K K 2_665 2_565 65.14(10)
O11 K K . 2_565 46.34(9)
O21 K K . 2_565 135.24(10)
O22 K K 2 2_565 124.25(10)
O11 K K 2_565 2_565 44.32(8)
O22 K K 2_455 2_565 122.10(9)
C21 K K 2 2_565 143.49(10)
O1W K K . 1_655 106.80(11)
O12 K K 2_665 1_655 59.25(9)
O11 K K . 1_655 51.11(9)
O21 K K . 1_655 101.71(9)
O22 K K 2 1_655 35.83(8)
O11 K K 2_565 1_655 127.12(8)
O22 K K 2_455 1_655 146.69(8)
C21 K K 2 1_655 53.72(10)
K K K 2_565 1_655 89.88(6)
O1W K K . 1_455 73.20(11)
O12 K K 2_665 1_455 120.75(9)
O11 K K . 1_455 128.89(9)
O21 K K . 1_455 78.29(9)
O22 K K 2 1_455 144.17(8)
O11 K K 2_565 1_455 52.88(8)
O22 K K 2_455 1_455 33.31(8)
C21 K K 2 1_455 126.28(10)
K K K 2_565 1_455 90.12(6)
K K K 1_655 1_455 180.00(5)
O1W K H1W . . 17.4(13)
O12 K H1W 2_665 . 178.4(14)
O11 K H1W . . 111.3(13)
O21 K H1W . . 94.7(13)
O22 K H1W 2 . 94.2(13)
O11 K H1W 2_565 . 104.1(13)
O22 K H1W 2_455 . 39.1(14)
C21 K H1W 2 . 86.3(13)
K K H1W 2_565 . 115.5(12)
K K H1W 1_655 . 121.9(14)
K K H1W 1_455 . 58.1(14)
C11 O12 K . 2_665 130.3(3)
O12 C11 O11 . . 123.9(5)
O12 C11 C12 . . 124.5(5)
O11 C11 C12 . . 111.6(4)
N11 C12 C11 . . 116.3(5)
N11 C12 H11A . . 108.2
C11 C12 H11A . . 108.2
N11 C12 H11B . . 108.2
C11 C12 H11B . . 108.2
H11A C12 H11B . . 107.4
O13 C13 N11 . . 121.9(5)
O13 C13 C14 . . 119.4(5)
N11 C13 C14 . . 118.6(5)
C19' C14 C15 . . 106.3(8)
C19' C14 C19 . . 40.3(6)
C15 C14 C19 . . 118.0(8)
C19' C14 C15' . . 119.3(8)
C15 C14 C15' . . 37.3(6)
C19 C14 C15' . . 103.8(8)
C19' C14 C13 . . 123.1(6)
C15 C14 C13 . . 119.3(7)
C19 C14 C13 . . 122.3(7)
C15' C14 C13 . . 117.6(7)
C16' C17 C18 . . 107.5(12)
C16' C17 C16 . . 33.5(8)
C18 C17 C16 . . 118.4(10)
C16' C17 C18' . . 121.0(10)
C18 C17 C18' . . 45.6(9)
C16 C17 C18' . . 104.3(10)
C16' C17 H17 . . 121.4
C18 C17 H17 . . 120.8
C16 C17 H17 . . 120.8
C18' C17 H17 . . 116.3
C14 C15 C16 . . 120.6(12)
C14 C15 H15 . . 119.7
C16 C15 H15 . . 119.7
C17 C16 C15 . . 121.2(13)
C17 C16 H16 . . 119.4
C15 C16 H16 . . 119.4
C17 C18 C19 . . 120.9(12)
C17 C18 H18 . . 119.5
C19 C18 H18 . . 119.5
C14 C19 C18 . . 120.1(11)
C14 C19 H19 . . 119.9
C18 C19 H19 . . 119.9
C16' C15' C14 . . 120.4(12)
C16' C15' H15' . . 119.8
C14 C15' H15' . . 119.8
C17 C16' C15' . . 119.6(14)
C17 C16' H16' . . 120.2
C15' C16' H16' . . 120.2
C19' C18' C17 . . 118.5(11)
C19' C18' H18' . . 120.8
C17 C18' H18' . . 120.8
C14 C19' C18' . . 120.2(10)
C14 C19' H19' . . 119.9
C18' C19' H19' . . 119.9
C13 N11 C12 . . 121.1(5)
C13 N11 H11 . . 119.5
C12 N11 H11 . . 119.5
C21 O21 K . . 142.5(3)
O22 C21 O21 . . 123.1(5)
O22 C21 C22 . . 121.3(4)
O21 C21 C22 . . 115.6(4)
O22 C21 K . 2 52.4(3)
O21 C21 K . 2 124.6(3)
C22 C21 K . 2 93.3(3)
C21 O22 K . 2 107.8(3)
C21 O22 K . 2_455 131.2(3)
K O22 K 2 2_455 110.86(13)
N21 C22 C21 . . 111.9(4)
N21 C22 H22A . . 109.2
C21 C22 H22A . . 109.2
N21 C22 H22B . . 109.2
C21 C22 H22B . . 109.2
H22A C22 H22B . . 107.9
O23 C23 N21 . . 121.0(5)
O23 C23 C24 . . 121.4(5)
N21 C23 C24 . . 117.6(5)
C29 C24 C25' . . 96.2(9)
C29 C24 C29' . . 42.2(7)
C25' C24 C29' . . 118.4(9)
C29 C24 C25 . . 118.7(9)
C25' C24 C25 . . 49.3(8)
C29' C24 C25 . . 104.5(8)
C29 C24 C23 . . 125.7(7)
C25' C24 C23 . . 118.4(7)
C29' C24 C23 . . 123.0(7)
C25 C24 C23 . . 115.6(7)
C28 C27 C26' . . 96.7(10)
C28 C27 C28' . . 43.8(8)
C26' C27 C28' . . 121.0(10)
C28 C27 C26 . . 121.1(10)
C26' C27 C26 . . 49.9(9)
C28' C27 C26 . . 106.9(11)
C28 C27 H27 . . 119.5
C26' C27 H27 . . 122.4
C28' C27 H27 . . 115.9
C26 C27 H27 . . 119.5
C26 C25 C24 . . 117.2(13)
C26 C25 H25 . . 121.4
C24 C25 H25 . . 121.4
C25 C26 C27 . . 119.2(12)
C25 C26 H26 . . 120.4
C27 C26 H26 . . 120.4
C27 C28 C29 . . 120.5(14)
C27 C28 H28 . . 119.7
C29 C28 H28 . . 119.7
C24 C29 C28 . . 123.2(13)
C24 C29 H29 . . 118.4
C28 C29 H29 . . 118.4
C26' C25' C24 . . 121.8(12)
C26' C25' H25' . . 119.1
C24 C25' H25' . . 119.1
C27 C26' C25' . . 119.7(12)
C27 C26' H26' . . 120.2
C25' C26' H26' . . 120.2
C29' C28' C27 . . 117.8(13)
C29' C28' H28' . . 121.1
C27 C28' H28' . . 121.1
C28' C29' C24 . . 120.3(12)
C28' C29' H29' . . 119.8
C24 C29' H29' . . 119.8
C23 N21 C22 . . 120.7(4)
C23 N21 H21 . . 119.7
C22 N21 H21 . . 119.7
K O1W H1W . . 84(4)
K O1W H2W . . 115(5)
H1W O1W H2W . . 123(7)

loop_
_geom_bond_atom_site_label_1
_geom_bond_atom_site_label_2
_geom_bond_site_symmetry_2
_geom_bond_distance
O11 C11 . 1.312(6)
O11 K . 2.780(4)
O11 K 2_565 2.878(4)
K O1W . 2.761(5)
K O12 2_665 2.762(4)
K O21 . 2.789(4)
K O22 2 2.861(4)
K O22 2_455 3.049(4)
K C21 2 3.437(5)
K K 2_565 3.978(3)
K K 1_655 4.867(3)
K K 1_455 4.867(3)
K H1W . 2.80(6)
O12 C11 . 1.197(6)
C11 C12 . 1.504(8)
C12 N11 . 1.442(7)
C12 H11A . 0.9700
C12 H11B . 0.9700
C13 O13 . 1.225(6)
C13 N11 . 1.319(7)
C13 C14 . 1.503(7)
C14 C19' . 1.350(13)
C14 C15 . 1.362(13)
C14 C19 . 1.376(12)
C14 C15' . 1.421(13)
C17 C16' . 1.31(2)
C17 C18 . 1.347(15)
C17 C16 . 1.351(19)
C17 C18' . 1.437(15)
C17 H17 . 0.9300
C15 C16 . 1.37(2)
C15 H15 . 0.9300
C16 H16 . 0.9300
C18 C19 . 1.376(16)
C18 H18 . 0.9300
C19 H19 . 0.9300
C15' C16' . 1.39(2)
C15' H15' . 0.9300
C16' H16' . 0.9300
C18' C19' . 1.393(17)
C18' H18' . 0.9300
C19' H19' . 0.9300
N11 H11 . 0.8600
O21 C21 . 1.288(6)
C21 O22 . 1.223(6)
C21 C22 . 1.509(8)
C21 K 2 3.437(5)
O22 K 2 2.861(4)
C22 N21 . 1.438(7)
C22 H22A . 0.9700
C22 H22B . 0.9700
C23 O23 . 1.233(6)
C23 N21 . 1.319(7)
C23 C24 . 1.494(8)
C24 C29 . 1.295(14)
C24 C25' . 1.377(13)
C24 C29' . 1.396(13)
C24 C25 . 1.485(13)
C27 C28 . 1.313(18)
C27 C26' . 1.354(17)
C27 C28' . 1.406(19)
C27 C26 . 1.410(19)
C27 H27 . 0.9300
C25 C26 . 1.38(2)
C25 H25 . 0.9300
C26 H26 . 0.9300
C28 C29 . 1.377(18)
C28 H28 . 0.9300
C29 H29 . 0.9300
C25' C26' . 1.358(18)
C25' H25' . 0.9300
C26' H26' . 0.9300
C28' C29' . 1.392(19)
C28' H28' . 0.9300
C29' H29' . 0.9300
N21 H21 . 0.8600
O1W H1W . 0.84(6)
O1W H2W . 0.79(7)

loop_
_geom_hbond_atom_site_label_D
_geom_hbond_atom_site_label_H
_geom_hbond_atom_site_label_A
_geom_hbond_site_symmetry_A
_geom_hbond_distance_DH
_geom_hbond_distance_HA
_geom_hbond_distance_DA
_geom_hbond_angle_DHA
N11 H11 O23 2_565 0.86 2.09 2.905(7) 157.6
N21 H21 O1W 2 0.86 2.15 2.929(6) 150.7
O1W H1W O22 2_455 0.84(6) 1.97(7) 2.758(7) 156(6)
O1W H2W O13 1_455 0.79(7) 1.92(7) 2.680(6) 160(7)
